data_7059274
loop_
_publ_author_name
'Lukov, Vladimir V.'
'Tsaturyan, Arshak A.'
'Tupolova, Yulia P.'
'Popov, Leonid D.'
'Shcherbakov, Igor N.'
'Lebedev, Vladimir E.'
'Askalepova, Olga I.'
'Lastovina, Tatiana A.'
'Lazarenko, Vladimir A.'
'Khustalev, Victor N.'
'Poler, Jordan C.'

_publ_section_title
;
 Theoretical and experimental study of the coordination ability of
 4,6-dimethylpyrimidinylhydrazone diacetylmonooxime towards Ni(ii),
 Mn(ii), Fe(iii) and Co(iii) ions
;
_journal_issue 5
_journal_name_full 'New Journal of Chemistry'
_journal_page_first 2146
_journal_page_last 2154
_journal_paper_doi 10.1039/C9NJ05200C
_journal_volume 44
_journal_year 2020
_chemical_formula_moiety 'C20 H30 Mn N10 O2, 2(Cl O4), 0.75(H2 O)'
_chemical_formula_sum 'C20 H31.5 Cl2 Mn N10 O10.75'
_chemical_formula_weight 709.89
_space_group_crystal_system triclinic
_space_group_IT_number 2
_space_group_name_Hall '-P 1'
_space_group_name_H-M_alt 'P -1'
_atom_sites_solution_hydrogens mixed
_atom_sites_solution_primary dual
_audit_creation_date 2019-08-29
_audit_creation_method
;
Olex2 1.2
(compiled 2018.05.29 svn.r3508 for OlexSys, GUI svn.r5506)
;
_audit_update_record
;
2019-08-30 deposited with the CCDC.	2020-01-06 downloaded from the CCDC.
;
_cell_angle_alpha 94.90(3)
_cell_angle_beta 91.49(3)
_cell_angle_gamma 96.56(3)
_cell_formula_units_Z 4
_cell_length_a 12.890(3)
_cell_length_b 15.010(3)
_cell_length_c 15.150(3)
_cell_measurement_reflns_used 700
_cell_measurement_temperature 100(2)
_cell_measurement_theta_max 27.493
_cell_measurement_theta_min 1.35
_cell_volume 2899.5(11)
_computing_molecular_graphics 'Olex2 (Dolomanov et al., 2009)'
_computing_publication_material 'Olex2 (Dolomanov et al., 2009)'
_computing_structure_refinement 'ShelXL (Sheldrick, 2015)'
_computing_structure_solution 'ShelXD (Sheldrick, 2008)'
_diffrn_ambient_temperature 100(2)
_diffrn_measured_fraction_theta_full 0.986
_diffrn_measured_fraction_theta_max 0.978
_diffrn_measurement_device_type 'Rayonix SX165 CCD'
_diffrn_measurement_method '/f scan'
_diffrn_radiation_type synchrotron
_diffrn_radiation_wavelength 0.7927
_diffrn_reflns_av_R_equivalents 0.0429
_diffrn_reflns_av_unetI/netI 0.0530
_diffrn_reflns_Laue_measured_fraction_full 0.986
_diffrn_reflns_Laue_measured_fraction_max 0.978
_diffrn_reflns_limit_h_max 16
_diffrn_reflns_limit_h_min -16
_diffrn_reflns_limit_k_max 19
_diffrn_reflns_limit_k_min -18
_diffrn_reflns_limit_l_max 19
_diffrn_reflns_limit_l_min -19
_diffrn_reflns_number 28426
_diffrn_reflns_point_group_measured_fraction_full 0.986
_diffrn_reflns_point_group_measured_fraction_max 0.978
_diffrn_reflns_theta_full 28.400
_diffrn_reflns_theta_max 30.990
_diffrn_reflns_theta_min 1.506
_exptl_absorpt_coefficient_mu 0.966
_exptl_absorpt_correction_T_max 0.955
_exptl_absorpt_correction_T_min 0.899
_exptl_absorpt_correction_type empirical
_exptl_absorpt_process_details 'XDS (Kabsh, 2010)'
_exptl_crystal_colour orange
_exptl_crystal_density_diffrn 1.626
_exptl_crystal_description prism
_exptl_crystal_F_000 1466
_exptl_crystal_size_max 0.06
_exptl_crystal_size_mid 0.04
_exptl_crystal_size_min 0.04
_refine_diff_density_max 0.606
_refine_diff_density_min -0.758
_refine_diff_density_rms 0.078
_refine_ls_extinction_method none
_refine_ls_goodness_of_fit_ref 1.042
_refine_ls_hydrogen_treatment constr
_refine_ls_matrix_type full
_refine_ls_number_parameters 870
_refine_ls_number_reflns 13037
_refine_ls_number_restraints 18
_refine_ls_restrained_S_all 1.041
_refine_ls_R_factor_all 0.0573
_refine_ls_R_factor_gt 0.0487
_refine_ls_shift/su_max 0.003
_refine_ls_shift/su_mean 0.000
_refine_ls_structure_factor_coef Fsqd
_refine_ls_weighting_details 'w=1/[\s^2^(Fo^2^)+(0.0666P)^2^+2.6176P] where P=(Fo^2^+2Fc^2^)/3'
_refine_ls_weighting_scheme calc
_refine_ls_wR_factor_gt 0.1290
_refine_ls_wR_factor_ref 0.1359
_reflns_Friedel_coverage 0.000
_reflns_number_gt 11068
_reflns_number_total 13037
_reflns_threshold_expression 'I > 2\s(I)'
_cod_data_source_file c9nj05200c2.cif
_cod_data_source_block 53tup
_cod_depositor_comments 'Adding full bibliography for 7059271--7059274.cif.'
_cod_original_cell_volume 2899.5(10)
_cod_original_formula_sum 'C20 H31.50 Cl2 Mn N10 O10.75'
_cod_database_code 7059274
_shelx_shelxl_version_number 2018/3
_shelx_space_group_comment
;
The symmetry employed for this shelxl refinement is uniquely defined
by the following loop, which should always be used as a source of
symmetry information in preference to the above space-group names.
They are only intended as comments.
;
_shelx_estimated_absorpt_t_max 0.962
_shelx_estimated_absorpt_t_min 0.944
_olex2_refinement_description
;
1. Fixed Uiso
 At 1.2 times of:
  All C(H) groups, All N(H) groups
 At 1.5 times of:
  All C(H,H,H) groups, All O(H) groups, All O(H,H) groups
2. Restrained distances
 Cl4-O17 \\sim Cl4-O18 \\sim Cl4-O19 \\sim Cl4-O20
 with sigma of 0.05
 Cl4-O18 \\sim Cl4-O20
 with sigma of 0.05
3. Uiso/Uaniso restraints and constraints
Uanis(O18) \\sim Ueq, Uanis(O18A) \\sim Ueq: with sigma of 0.1 and sigma for
terminal atoms of 0.2
Uanis(O18) = Uanis(O18A)
4. Others
 Fixed Sof: Cl4A(0.5) Cl4(0.5) O19(0.5) O18(0.5) O18A(0.5) O17A(0.5) O20A(0.5)
 O20(0.5) O25(0.5) H25D(0.5) H25E(0.5) O17(0.5) O19A(0.5) O27(0.5) H27D(0.5)
 H27E(0.5) O26(0.5) H26A(0.5) H26B(0.5)
5.a Free rotating group:
 O25(H25D,H25E), O27(H27D,H27E), O26(H26A,H26B)
5.b Aromatic/amide H refined with riding coordinates:
 N18(H18), N20(H20), N8(H8), N10(H10), C9(H9), C29(H29), C3(H3A), C23(H23)
5.c Idealised Me refined as rotating group:
 C13(H13A,H13B,H13C), C27(H27A,H27B,H27C), C40(H40A,H40B,H40C), C31(H31A,H31B,
 H31C), C37(H37A,H37B,H37C), C33(H33A,H33B,H33C), C7(H7A,H7B,H7C), C25(H25A,
 H25B,H25C), C20(H20A,H20B,H20C), C36(H36A,H36B,H36C), C16(H16A,H16B,H16C),
 C1(H1A,H1B,H1C), C17(H17A,H17B,H17C), C11(H11A,H11B,H11C), C5(H5A,H5B,H5C),
 C21(H21A,H21B,H21C)
5.d Idealised tetrahedral OH refined as rotating group:
 O4(H4), O3(H3), O1(H1), O2(H2)
;
_olex2_submission_special_instructions 'No special instructions were received'

loop_
_space_group_symop_operation_xyz
'x, y, z'
'-x, -y, -z'

loop_
_atom_site_label
_atom_site_type_symbol
_atom_site_fract_x
_atom_site_fract_y
_atom_site_fract_z
_atom_site_U_iso_or_equiv
_atom_site_adp_type
_atom_site_occupancy
_atom_site_site_symmetry_order
_atom_site_calc_flag
_atom_site_refinement_flags_posn
_atom_site_refinement_flags_adp
_atom_site_refinement_flags_occupancy
_atom_site_disorder_assembly
_atom_site_disorder_group
Mn1 Mn 0.41390(3) 0.77640(2) 0.87480(2) 0.02395(9) Uani 1 1 d . . . . .
Mn2 Mn 0.05636(3) 0.69712(2) 0.35675(2) 0.02604(9) Uani 1 1 d . . . . .
Cl1 Cl 0.25129(5) 0.92816(4) 1.14751(4) 0.02885(13) Uani 1 1 d . . . . .
Cl3 Cl 0.19286(5) 0.43436(4) 0.08302(4) 0.02888(13) Uani 1 1 d . . . . .
Cl2 Cl 0.27538(7) 0.61764(5) 0.61922(5) 0.04768(19) Uani 1 1 d . . . . .
Cl4A Cl 0.75923(9) 0.93277(8) 0.41164(8) 0.0307(2) Uani 0.5 1 d . . P A 2
Cl4 Cl 0.67510(11) 0.87065(10) 0.47079(9) 0.0424(3) Uani 0.5 1 d D . P B 1
O4 O 0.25975(15) 0.65234(12) 0.23221(11) 0.0318(4) Uani 1 1 d . . . . .
H4 H 0.218940 0.607686 0.215728 0.048 Uiso 1 1 calc GR . . . .
O3 O 0.09195(16) 0.49859(13) 0.43052(12) 0.0349(4) Uani 1 1 d . . . . .
H3 H 0.119065 0.535044 0.470212 0.052 Uiso 1 1 calc GR . . . .
O15 O 0.15050(15) 0.50061(12) 0.14306(13) 0.0381(4) Uani 1 1 d . . . . .
O1 O 0.36086(16) 0.98130(13) 0.94692(12) 0.0363(4) Uani 1 1 d . . . . .
H1 H 0.357384 0.957119 0.993456 0.054 Uiso 1 1 calc GR . . . .
O2 O 0.20294(18) 0.80277(15) 0.75685(13) 0.0443(5) Uani 1 1 d . . . . .
H2 H 0.238517 0.788459 0.715020 0.066 Uiso 1 1 calc GR . . . .
O5 O 0.35232(16) 0.91880(16) 1.10991(13) 0.0461(5) Uani 1 1 d . . . . .
N2 N -0.02188(15) 0.62273(13) 0.23601(12) 0.0232(4) Uani 1 1 d . . . . .
N18 N 0.36026(15) 0.70990(13) 1.05688(12) 0.0234(4) Uani 1 1 d . . . . .
H18 H 0.325097 0.684698 1.097363 0.028 Uiso 1 1 calc R . . . .
O7 O 0.17289(16) 0.91305(15) 1.07699(14) 0.0425(5) Uani 1 1 d . . . . .
N11 N 0.48556(16) 0.83380(13) 0.75809(13) 0.0246(4) Uani 1 1 d . . . . .
O16 O 0.10952(17) 0.39311(14) 0.02269(13) 0.0422(5) Uani 1 1 d . . . . .
N14 N 0.31260(15) 0.73840(13) 0.98502(12) 0.0227(4) Uani 1 1 d . . . . .
N20 N 0.53835(17) 0.77881(13) 0.70464(13) 0.0274(4) Uani 1 1 d . . . . .
H20 H 0.571454 0.798007 0.660146 0.033 Uiso 1 1 calc R . . . .
N12 N 0.48449(16) 0.66675(13) 0.79610(13) 0.0252(4) Uani 1 1 d . . . . .
N3 N 0.04737(16) 0.54400(13) 0.36588(13) 0.0263(4) Uani 1 1 d . . . . .
N17 N 0.51209(15) 0.69736(13) 1.13386(13) 0.0246(4) Uani 1 1 d . . . . .
N13 N 0.51507(15) 0.75980(13) 0.99321(12) 0.0236(4) Uani 1 1 d . . . . .
N6 N -0.02758(16) 0.72755(14) 0.47870(13) 0.0275(4) Uani 1 1 d . . . . .
N8 N -0.05874(15) 0.67256(13) 0.17390(13) 0.0238(4) Uani 1 1 d . . . . .
H8 H -0.089409 0.647425 0.125522 0.029 Uiso 1 1 calc R . . . .
N15 N 0.41158(16) 0.92958(13) 0.88513(13) 0.0270(4) Uani 1 1 d . . . . .
N7 N -0.07686(15) 0.80906(13) 0.12472(14) 0.0264(4) Uani 1 1 d . . . . .
N4 N 0.22424(16) 0.69487(13) 0.31009(13) 0.0276(4) Uani 1 1 d . . . . .
O8 O 0.2537(2) 1.01584(14) 1.18996(16) 0.0511(6) Uani 1 1 d . . . . .
N5 N 0.16848(16) 0.77799(14) 0.45387(13) 0.0282(4) Uani 1 1 d . . . . .
N16 N 0.23973(17) 0.76915(14) 0.83317(14) 0.0302(4) Uani 1 1 d . . . . .
O13 O 0.27396(18) 0.47833(17) 0.03467(16) 0.0514(6) Uani 1 1 d . . . . .
N1 N -0.00507(18) 0.79919(14) 0.27099(15) 0.0317(4) Uani 1 1 d . . . . .
O14 O 0.2306(2) 0.36832(15) 0.13314(16) 0.0543(6) Uani 1 1 d . . . . .
O12 O 0.3174(2) 0.71124(16) 0.63776(15) 0.0563(6) Uani 1 1 d . . . . .
N9 N -0.01364(17) 0.81894(14) 0.61750(14) 0.0301(4) Uani 1 1 d . . . . .
O6 O 0.2330(2) 0.86233(17) 1.20920(16) 0.0614(7) Uani 1 1 d . . . . .
O10 O 0.2500(2) 0.57956(16) 0.69978(16) 0.0529(6) Uani 1 1 d . . . . .
N10 N 0.12711(16) 0.81298(14) 0.52907(14) 0.0307(4) Uani 1 1 d . . . . .
H10 H 0.163845 0.850874 0.566552 0.037 Uiso 1 1 calc R . . . .
N19 N 0.5918(2) 0.64129(15) 0.67150(15) 0.0376(5) Uani 1 1 d . . . . .
C14 C -0.03909(18) 0.53613(15) 0.22678(15) 0.0236(4) Uani 1 1 d . . . . .
O11 O 0.1792(2) 0.61463(17) 0.56590(17) 0.0663(8) Uani 1 1 d . . . . .
C32 C 0.46742(17) 0.72350(14) 1.06134(14) 0.0219(4) Uani 1 1 d . . . . .
C34 C 0.21193(18) 0.73285(14) 0.97805(15) 0.0234(4) Uani 1 1 d . . . . .
C6 C -0.04510(17) 0.76495(15) 0.19139(15) 0.0239(4) Uani 1 1 d . . . . .
C19 C 0.26537(19) 0.79644(16) 0.43669(16) 0.0283(5) Uani 1 1 d . . . . .
C12 C 0.02425(19) 0.78504(16) 0.54229(16) 0.0278(5) Uani 1 1 d . . . . .
C38 C 0.43248(19) 0.96983(15) 0.81494(16) 0.0265(5) Uani 1 1 d . . . . .
C35 C 0.17304(18) 0.76530(15) 0.89487(16) 0.0267(5) Uani 1 1 d . . . . .
C26 C 0.53657(19) 0.69124(15) 0.72475(15) 0.0260(4) Uani 1 1 d . . . . .
C18 C 0.2972(2) 0.74866(16) 0.35303(16) 0.0285(5) Uani 1 1 d . . . . .
C9 C -0.1734(2) 0.72812(17) 0.57111(17) 0.0313(5) Uani 1 1 d . . . . .
H9 H -0.241885 0.707086 0.582796 0.038 Uiso 1 1 calc R . . . .
C28 C 0.62121(18) 0.77026(15) 0.99801(16) 0.0262(5) Uani 1 1 d . . . . .
C39 C 0.48694(19) 0.91802(15) 0.74650(15) 0.0257(4) Uani 1 1 d . . . . .
C29 C 0.67427(19) 0.74377(16) 1.06922(17) 0.0284(5) Uani 1 1 d . . . . .
H29 H 0.746908 0.749281 1.071747 0.034 Uiso 1 1 calc R . . . .
C30 C 0.61691(19) 0.70839(15) 1.13776(16) 0.0270(5) Uani 1 1 d . . . . .
C24 C 0.48829(19) 0.58002(15) 0.81453(15) 0.0268(5) Uani 1 1 d . . . . .
C8 C -0.12902(19) 0.69932(16) 0.49414(16) 0.0287(5) Uani 1 1 d . . . . .
C13 C -0.0986(2) 0.48315(16) 0.14993(16) 0.0294(5) Uani 1 1 d . . . . .
H13A H -0.153138 0.516031 0.130050 0.044 Uiso 1 1 calc GR . . . .
H13B H -0.128815 0.426328 0.167831 0.044 Uiso 1 1 calc GR . . . .
H13C H -0.052178 0.473052 0.102528 0.044 Uiso 1 1 calc GR . . . .
O9 O 0.3510(3) 0.5693(2) 0.5745(2) 0.0803(9) Uani 1 1 d . . . . .
C27 C 0.6754(2) 0.81262(18) 0.92376(17) 0.0329(5) Uani 1 1 d . . . . .
H27A H 0.662218 0.773437 0.870201 0.049 Uiso 1 1 calc GR . . . .
H27B H 0.749217 0.822613 0.937237 0.049 Uiso 1 1 calc GR . . . .
H27C H 0.649691 0.869097 0.915990 0.049 Uiso 1 1 calc GR . . . .
O19 O 0.6080(6) 0.9275(5) 0.4326(5) 0.057(2) Uani 0.5 1 d D . P B 1
C15 C 0.00796(19) 0.49100(16) 0.29899(15) 0.0259(4) Uani 1 1 d . . . . .
C40 C 0.5419(2) 0.96376(17) 0.67397(17) 0.0340(5) Uani 1 1 d . . . . .
H40A H 0.598436 0.931262 0.654885 0.051 Uiso 1 1 calc GR . . . .
H40B H 0.568811 1.024179 0.695550 0.051 Uiso 1 1 calc GR . . . .
H40C H 0.493550 0.965182 0.624945 0.051 Uiso 1 1 calc GR . . . .
C3 C -0.0351(2) 0.94088(17) 0.2220(2) 0.0377(6) Uani 1 1 d . . . . .
H3A H -0.033839 1.002872 0.233363 0.045 Uiso 1 1 calc R . . . .
C31 C 0.6687(2) 0.68332(19) 1.22026(18) 0.0348(5) Uani 1 1 d . . . . .
H31A H 0.691761 0.736825 1.258199 0.052 Uiso 1 1 calc GR . . . .
H31B H 0.727689 0.652296 1.204775 0.052 Uiso 1 1 calc GR . . . .
H31C H 0.619815 0.644759 1.250676 0.052 Uiso 1 1 calc GR . . . .
C37 C 0.4073(2) 1.06269(17) 0.80276(18) 0.0342(5) Uani 1 1 d . . . . .
H37A H 0.340830 1.070850 0.827372 0.051 Uiso 1 1 calc GR . . . .
H37B H 0.404622 1.071115 0.740675 0.051 Uiso 1 1 calc GR . . . .
H37C H 0.460354 1.105842 0.832396 0.051 Uiso 1 1 calc GR . . . .
C10 C -0.1134(2) 0.78967(17) 0.63148(17) 0.0319(5) Uani 1 1 d . . . . .
C23 C 0.5434(2) 0.52326(17) 0.76315(17) 0.0343(5) Uani 1 1 d . . . . .
H23 H 0.545592 0.463949 0.775821 0.041 Uiso 1 1 calc R . . . .
C2 C -0.07171(19) 0.89870(16) 0.14135(18) 0.0295(5) Uani 1 1 d . . . . .
C33 C 0.13976(18) 0.69685(17) 1.04432(16) 0.0287(5) Uani 1 1 d . . . . .
H33A H 0.147642 0.634602 1.049163 0.043 Uiso 1 1 calc GR . . . .
H33B H 0.069083 0.702251 1.025940 0.043 Uiso 1 1 calc GR . . . .
H33C H 0.155752 0.730336 1.100819 0.043 Uiso 1 1 calc GR . . . .
O18 O 0.6096(5) 0.8012(4) 0.5146(4) 0.0472(11) Uani 0.5 1 d D U P B 1
C7 C -0.1878(2) 0.63718(19) 0.42314(18) 0.0343(5) Uani 1 1 d . . . . .
H7A H -0.187858 0.665896 0.368897 0.051 Uiso 1 1 calc GR . . . .
H7B H -0.258501 0.622707 0.440351 0.051 Uiso 1 1 calc GR . . . .
H7C H -0.155009 0.582977 0.414494 0.051 Uiso 1 1 calc GR . . . .
C25 C 0.4315(2) 0.54992(17) 0.89308(18) 0.0378(6) Uani 1 1 d . . . . .
H25A H 0.472407 0.571222 0.946102 0.057 Uiso 1 1 calc GR . . . .
H25B H 0.419877 0.485348 0.888577 0.057 Uiso 1 1 calc GR . . . .
H25C H 0.365504 0.573804 0.895180 0.057 Uiso 1 1 calc GR . . . .
C4 C -0.0002(3) 0.88996(18) 0.2860(2) 0.0414(7) Uani 1 1 d . . . . .
C20 C 0.3438(2) 0.85817(18) 0.49313(18) 0.0346(5) Uani 1 1 d . . . . .
H20A H 0.352018 0.916163 0.470248 0.052 Uiso 1 1 calc GR . . . .
H20B H 0.409566 0.833950 0.492792 0.052 Uiso 1 1 calc GR . . . .
H20C H 0.320301 0.864184 0.552730 0.052 Uiso 1 1 calc GR . . . .
C36 C 0.0638(2) 0.78958(18) 0.8886(2) 0.0365(6) Uani 1 1 d . . . . .
H36A H 0.054064 0.817411 0.834690 0.055 Uiso 1 1 calc GR . . . .
H36B H 0.052206 0.830766 0.938377 0.055 Uiso 1 1 calc GR . . . .
H36C H 0.015225 0.736132 0.888584 0.055 Uiso 1 1 calc GR . . . .
C16 C 0.0101(2) 0.39159(16) 0.29132(18) 0.0362(6) Uani 1 1 d . . . . .
H16A H 0.062829 0.376043 0.251070 0.054 Uiso 1 1 calc GR . . . .
H16B H -0.056816 0.362266 0.269404 0.054 Uiso 1 1 calc GR . . . .
H16C H 0.025692 0.372427 0.348550 0.054 Uiso 1 1 calc GR . . . .
C1 C -0.1081(2) 0.94949(18) 0.0681(2) 0.0396(6) Uani 1 1 d . . . . .
H1A H -0.097134 0.917694 0.011997 0.059 Uiso 1 1 calc GR . . . .
H1B H -0.069488 1.008349 0.071643 0.059 Uiso 1 1 calc GR . . . .
H1C H -0.181221 0.955052 0.073433 0.059 Uiso 1 1 calc GR . . . .
C22 C 0.5957(3) 0.55689(19) 0.6917(2) 0.0460(8) Uani 1 1 d . . . . .
O18A O 0.7819(7) 1.0086(4) 0.3664(5) 0.0472(11) Uani 0.5 1 d . U P A 2
C17 C 0.4066(2) 0.7629(2) 0.3243(2) 0.0438(7) Uani 1 1 d . . . . .
H17A H 0.422200 0.710404 0.288751 0.066 Uiso 1 1 calc GR . . . .
H17B H 0.453231 0.773451 0.375528 0.066 Uiso 1 1 calc GR . . . .
H17C H 0.415003 0.814068 0.290155 0.066 Uiso 1 1 calc GR . . . .
C11 C -0.1593(2) 0.8243(2) 0.7160(2) 0.0439(7) Uani 1 1 d . . . . .
H11A H -0.187584 0.774484 0.747119 0.066 Uiso 1 1 calc GR . . . .
H11B H -0.213902 0.860034 0.702466 0.066 Uiso 1 1 calc GR . . . .
H11C H -0.105801 0.860673 0.752522 0.066 Uiso 1 1 calc GR . . . .
C5 C 0.0434(4) 0.9330(2) 0.3735(3) 0.0762(14) Uani 1 1 d . . . . .
H5A H 0.002322 0.909350 0.419938 0.114 Uiso 1 1 calc GR . . . .
H5B H 0.041699 0.996933 0.375419 0.114 Uiso 1 1 calc GR . . . .
H5C H 0.114287 0.920516 0.381374 0.114 Uiso 1 1 calc GR . . . .
O17A O 0.7959(4) 0.8572(3) 0.3628(4) 0.0518(12) Uani 0.5 1 d . . P A 2
O20A O 0.8105(5) 0.9499(4) 0.4955(4) 0.0597(13) Uani 0.5 1 d . . P A 2
O20 O 0.7483(5) 0.9276(4) 0.5335(4) 0.0636(14) Uani 0.5 1 d D . P B 1
C21 C 0.6613(5) 0.5012(3) 0.6351(4) 0.116(3) Uani 1 1 d . . . . .
H21A H 0.643528 0.505367 0.573775 0.174 Uiso 1 1 calc GR . . . .
H21B H 0.648846 0.439609 0.648356 0.174 Uiso 1 1 calc GR . . . .
H21C H 0.733742 0.522971 0.646754 0.174 Uiso 1 1 calc GR . . . .
O25 O 0.5322(5) 0.6045(4) 0.4467(4) 0.0696(15) Uani 0.5 1 d . . P C 1
H25D H 0.512676 0.553244 0.473472 0.104 Uiso 0.5 1 d G . P C 1
H25E H 0.540732 0.661924 0.460479 0.104 Uiso 0.5 1 d G . P C 1
O17 O 0.7385(5) 0.8382(5) 0.4022(4) 0.083(2) Uani 0.5 1 d D . P B 1
O19A O 0.6491(5) 0.9156(5) 0.4186(5) 0.0460(16) Uani 0.5 1 d . . P A 2
O27 O 0.7716(8) 1.0428(6) 0.3503(5) 0.080(3) Uani 0.5 1 d . . P D 1
H27D H 0.725634 0.998063 0.354310 0.120 Uiso 0.5 1 d G . P D 1
H27E H 0.778754 1.045034 0.294878 0.120 Uiso 0.5 1 d G . P D 1
O26 O 0.5698(4) 0.7773(4) 0.5256(3) 0.0412(12) Uani 0.5 1 d . . P E 2
H26A H 0.605925 0.827652 0.549332 0.062 Uiso 0.5 1 d G . P E 2
H26B H 0.592859 0.747962 0.481285 0.062 Uiso 0.5 1 d G . P E 2

loop_
_atom_site_aniso_label
_atom_site_aniso_U_11
_atom_site_aniso_U_22
_atom_site_aniso_U_33
_atom_site_aniso_U_23
_atom_site_aniso_U_13
_atom_site_aniso_U_12
Mn1 0.02992(18) 0.02114(17) 0.02090(17) 0.00202(12) 0.00296(13) 0.00285(13)
Mn2 0.02886(18) 0.02308(17) 0.02520(18) -0.00264(13) -0.00412(14) 0.00352(14)
Cl1 0.0374(3) 0.0226(3) 0.0265(3) 0.0026(2) 0.0021(2) 0.0025(2)
Cl3 0.0332(3) 0.0252(3) 0.0279(3) 0.0004(2) 0.0004(2) 0.0033(2)
Cl2 0.0573(4) 0.0459(4) 0.0330(3) -0.0018(3) -0.0038(3) -0.0181(3)
Cl4A 0.0342(6) 0.0222(5) 0.0338(6) -0.0051(4) -0.0055(5) 0.0032(4)
Cl4 0.0421(7) 0.0501(8) 0.0356(7) 0.0063(6) 0.0000(5) 0.0066(6)
O4 0.0393(10) 0.0292(9) 0.0241(8) -0.0012(7) 0.0034(7) -0.0059(7)
O3 0.0456(11) 0.0348(9) 0.0245(8) 0.0026(7) -0.0092(8) 0.0078(8)
O15 0.0391(10) 0.0295(9) 0.0433(11) -0.0102(8) 0.0025(8) 0.0031(8)
O1 0.0472(11) 0.0331(9) 0.0306(9) -0.0017(7) 0.0109(8) 0.0150(8)
O2 0.0531(13) 0.0464(12) 0.0328(10) 0.0175(9) -0.0143(9) -0.0036(10)
O5 0.0402(11) 0.0672(14) 0.0330(10) -0.0044(9) -0.0010(8) 0.0222(10)
N2 0.0237(9) 0.0229(9) 0.0230(9) 0.0009(7) 0.0004(7) 0.0031(7)
N18 0.0224(9) 0.0282(9) 0.0207(9) 0.0058(7) 0.0026(7) 0.0046(7)
O7 0.0386(10) 0.0476(11) 0.0407(11) 0.0046(9) -0.0062(8) 0.0042(9)
N11 0.0306(10) 0.0207(9) 0.0221(9) 0.0002(7) 0.0025(7) 0.0025(7)
O16 0.0467(11) 0.0439(11) 0.0315(10) -0.0046(8) -0.0041(8) -0.0073(9)
N14 0.0248(9) 0.0227(9) 0.0206(8) 0.0014(7) -0.0007(7) 0.0038(7)
N20 0.0363(11) 0.0229(9) 0.0237(9) 0.0032(7) 0.0094(8) 0.0041(8)
N12 0.0324(10) 0.0202(9) 0.0224(9) 0.0006(7) 0.0041(7) 0.0015(8)
N3 0.0297(10) 0.0267(9) 0.0229(9) 0.0036(7) -0.0014(7) 0.0049(8)
N17 0.0267(9) 0.0237(9) 0.0234(9) 0.0002(7) -0.0012(7) 0.0046(7)
N13 0.0241(9) 0.0231(9) 0.0234(9) -0.0006(7) 0.0021(7) 0.0040(7)
N6 0.0278(10) 0.0273(10) 0.0272(10) -0.0029(8) -0.0033(8) 0.0067(8)
N8 0.0264(9) 0.0209(9) 0.0237(9) 0.0009(7) -0.0033(7) 0.0032(7)
N15 0.0309(10) 0.0245(9) 0.0255(9) -0.0029(7) 0.0025(8) 0.0062(8)
N7 0.0243(9) 0.0233(9) 0.0323(10) 0.0053(8) -0.0011(8) 0.0039(7)
N4 0.0330(10) 0.0243(9) 0.0248(9) 0.0019(7) 0.0004(8) 0.0006(8)
O8 0.0703(15) 0.0294(10) 0.0524(13) -0.0121(9) 0.0050(11) 0.0122(10)
N5 0.0304(10) 0.0278(10) 0.0251(9) -0.0002(8) -0.0025(8) 0.0009(8)
N16 0.0372(11) 0.0274(10) 0.0250(10) 0.0056(8) -0.0078(8) -0.0009(8)
O13 0.0413(11) 0.0599(14) 0.0507(13) 0.0044(11) 0.0148(10) -0.0071(10)
N1 0.0395(11) 0.0219(9) 0.0331(11) -0.0016(8) -0.0076(9) 0.0062(8)
O14 0.0750(16) 0.0433(12) 0.0499(13) 0.0108(10) -0.0056(11) 0.0265(11)
O12 0.0733(16) 0.0494(13) 0.0372(11) 0.0017(10) -0.0063(11) -0.0279(12)
N9 0.0342(11) 0.0275(10) 0.0284(10) -0.0045(8) -0.0025(8) 0.0091(8)
O6 0.0821(18) 0.0516(14) 0.0487(13) 0.0294(11) -0.0100(12) -0.0163(13)
O10 0.0585(14) 0.0518(13) 0.0459(12) 0.0144(10) -0.0049(10) -0.0102(11)
N10 0.0306(10) 0.0304(10) 0.0292(10) -0.0068(8) -0.0033(8) 0.0028(8)
N19 0.0539(14) 0.0281(11) 0.0343(11) 0.0064(9) 0.0190(10) 0.0131(10)
C14 0.0260(10) 0.0214(10) 0.0232(10) 0.0006(8) 0.0001(8) 0.0023(8)
O11 0.0884(19) 0.0545(14) 0.0470(13) 0.0022(11) -0.0319(13) -0.0204(13)
C32 0.0235(10) 0.0199(10) 0.0220(10) -0.0011(8) 0.0013(8) 0.0037(8)
C34 0.0253(10) 0.0183(9) 0.0261(10) -0.0008(8) -0.0004(8) 0.0022(8)
C6 0.0208(10) 0.0214(10) 0.0295(11) 0.0014(8) -0.0001(8) 0.0029(8)
C19 0.0306(12) 0.0239(11) 0.0293(11) 0.0013(9) -0.0026(9) 0.0002(9)
C12 0.0305(11) 0.0244(11) 0.0283(11) -0.0026(9) -0.0043(9) 0.0069(9)
C38 0.0305(11) 0.0211(10) 0.0269(11) 0.0000(8) -0.0011(9) 0.0010(9)
C35 0.0277(11) 0.0197(10) 0.0315(12) 0.0021(8) -0.0065(9) -0.0002(8)
C26 0.0319(11) 0.0227(10) 0.0235(10) 0.0019(8) 0.0035(9) 0.0030(9)
C18 0.0328(12) 0.0269(11) 0.0248(11) 0.0042(9) 0.0004(9) -0.0027(9)
C9 0.0303(12) 0.0332(12) 0.0314(12) -0.0012(10) 0.0010(10) 0.0104(10)
C28 0.0258(11) 0.0233(10) 0.0281(11) -0.0048(8) 0.0032(9) 0.0013(9)
C39 0.0328(12) 0.0204(10) 0.0233(10) 0.0026(8) -0.0002(9) 0.0008(9)
C29 0.0240(11) 0.0260(11) 0.0341(12) -0.0037(9) 0.0002(9) 0.0034(9)
C30 0.0289(11) 0.0236(10) 0.0280(11) -0.0031(9) -0.0037(9) 0.0066(9)
C24 0.0335(12) 0.0211(10) 0.0255(11) 0.0022(8) 0.0016(9) 0.0016(9)
C8 0.0285(11) 0.0286(11) 0.0291(11) -0.0002(9) -0.0041(9) 0.0075(9)
C13 0.0359(12) 0.0236(11) 0.0273(11) -0.0005(9) -0.0047(10) 0.0001(9)
O9 0.083(2) 0.0740(19) 0.077(2) -0.0159(15) 0.0286(16) -0.0129(16)
C27 0.0298(12) 0.0364(13) 0.0313(12) 0.0004(10) 0.0056(10) 0.0002(10)
O19 0.073(5) 0.037(3) 0.060(4) 0.006(3) -0.035(4) 0.004(3)
C15 0.0301(11) 0.0241(11) 0.0233(10) 0.0024(8) -0.0004(9) 0.0026(9)
C40 0.0494(15) 0.0233(11) 0.0295(12) 0.0047(9) 0.0081(11) 0.0015(11)
C3 0.0444(15) 0.0218(11) 0.0465(15) 0.0005(10) -0.0087(12) 0.0067(10)
C31 0.0320(12) 0.0375(13) 0.0353(13) 0.0049(11) -0.0077(10) 0.0066(10)
C37 0.0421(14) 0.0245(11) 0.0368(13) 0.0029(10) 0.0024(11) 0.0075(10)
C10 0.0346(12) 0.0317(12) 0.0311(12) -0.0015(10) -0.0030(10) 0.0148(10)
C23 0.0481(15) 0.0237(11) 0.0333(13) 0.0050(10) 0.0102(11) 0.0099(11)
C2 0.0246(11) 0.0236(11) 0.0406(13) 0.0066(10) -0.0006(10) 0.0013(9)
C33 0.0247(11) 0.0305(12) 0.0304(12) 0.0024(9) 0.0007(9) 0.0011(9)
O18 0.059(3) 0.035(2) 0.049(3) 0.0035(16) 0.003(2) 0.0125(19)
C7 0.0301(12) 0.0388(14) 0.0326(13) -0.0050(10) -0.0023(10) 0.0044(10)
C25 0.0561(17) 0.0235(11) 0.0348(13) 0.0046(10) 0.0141(12) 0.0049(11)
C4 0.0552(17) 0.0244(12) 0.0433(15) -0.0048(11) -0.0146(13) 0.0091(12)
C20 0.0301(12) 0.0346(13) 0.0358(13) -0.0089(10) 0.0009(10) -0.0017(10)
C36 0.0331(13) 0.0310(12) 0.0459(15) 0.0054(11) -0.0112(11) 0.0073(10)
C16 0.0507(16) 0.0226(11) 0.0345(13) 0.0024(10) -0.0112(11) 0.0040(11)
C1 0.0458(15) 0.0275(12) 0.0464(16) 0.0096(11) -0.0059(12) 0.0043(11)
C22 0.069(2) 0.0311(14) 0.0450(16) 0.0118(12) 0.0271(15) 0.0227(14)
O18A 0.059(3) 0.035(2) 0.049(3) 0.0035(16) 0.003(2) 0.0125(19)
C17 0.0417(15) 0.0460(16) 0.0377(14) -0.0092(12) 0.0120(12) -0.0137(13)
C11 0.0396(14) 0.0515(17) 0.0396(15) -0.0142(13) 0.0004(12) 0.0152(13)
C5 0.136(4) 0.0254(14) 0.064(2) -0.0135(14) -0.052(2) 0.0197(19)
O17A 0.053(3) 0.0258(19) 0.076(3) -0.010(2) 0.027(3) 0.0064(18)
O20A 0.066(3) 0.059(3) 0.049(3) 0.012(2) -0.021(3) -0.012(3)
O20 0.067(3) 0.065(3) 0.056(3) -0.013(3) -0.029(3) 0.014(3)
C21 0.207(6) 0.060(2) 0.109(4) 0.047(3) 0.120(4) 0.083(3)
O25 0.072(4) 0.063(3) 0.069(4) -0.004(3) 0.011(3) -0.007(3)
O17 0.080(4) 0.130(6) 0.042(3) -0.011(3) 0.005(3) 0.033(4)
O19A 0.049(4) 0.047(3) 0.047(3) 0.026(2) 0.005(3) 0.013(3)
O27 0.088(6) 0.105(7) 0.033(3) -0.011(4) 0.009(3) -0.038(5)
O26 0.047(3) 0.049(3) 0.030(2) 0.0122(19) 0.012(2) 0.011(2)

loop_
_atom_type_symbol
_atom_type_description
_atom_type_scat_dispersion_real
_atom_type_scat_dispersion_imag
_atom_type_scat_source
C C 0.0047 0.0021 'International Tables Vol C Tables 4.2.6.8 and 6.1.1.4'
H H 0.0000 0.0000 'International Tables Vol C Tables 4.2.6.8 and 6.1.1.4'
Cl Cl 0.1748 0.1985 'International Tables Vol C Tables 4.2.6.8 and 6.1.1.4'
Mn Mn 0.3687 0.8967 'International Tables Vol C Tables 4.2.6.8 and 6.1.1.4'
N N 0.0086 0.0042 'International Tables Vol C Tables 4.2.6.8 and 6.1.1.4'
O O 0.0148 0.0078 'International Tables Vol C Tables 4.2.6.8 and 6.1.1.4'

loop_
_geom_angle_atom_site_label_1
_geom_angle_atom_site_label_2
_geom_angle_atom_site_label_3
_geom_angle
N11 Mn1 N14 166.56(7)
N11 Mn1 N12 72.08(7)
N11 Mn1 N13 119.51(8)
N11 Mn1 N15 69.60(8)
N11 Mn1 N16 99.93(8)
N14 Mn1 N12 117.94(7)
N14 Mn1 N13 71.09(7)
N14 Mn1 N15 101.14(8)
N14 Mn1 N16 68.93(7)
N12 Mn1 N15 140.91(7)
N12 Mn1 N16 108.95(8)
N13 Mn1 N12 90.53(7)
N13 Mn1 N15 101.54(8)
N13 Mn1 N16 140.00(8)
N15 Mn1 N16 85.21(8)
N2 Mn2 N3 69.32(7)
N2 Mn2 N4 96.41(8)
N2 Mn2 N5 165.04(8)
N2 Mn2 N1 71.78(7)
N6 Mn2 N2 122.69(8)
N6 Mn2 N3 96.56(8)
N6 Mn2 N4 139.82(8)
N6 Mn2 N5 72.05(8)
N6 Mn2 N1 99.16(8)
N4 Mn2 N3 88.39(8)
N5 Mn2 N3 114.10(8)
N5 Mn2 N4 69.61(8)
N5 Mn2 N1 105.08(8)
N1 Mn2 N3 140.61(8)
N1 Mn2 N4 101.88(8)
O7 Cl1 O5 108.46(12)
O8 Cl1 O5 108.68(15)
O8 Cl1 O7 110.61(14)
O8 Cl1 O6 110.89(16)
O6 Cl1 O5 107.73(16)
O6 Cl1 O7 110.37(14)
O16 Cl3 O15 107.79(12)
O13 Cl3 O15 109.25(13)
O13 Cl3 O16 109.66(14)
O14 Cl3 O15 108.84(14)
O14 Cl3 O16 109.86(14)
O14 Cl3 O13 111.36(16)
O12 Cl2 O11 107.72(16)
O10 Cl2 O12 109.79(14)
O10 Cl2 O11 108.03(16)
O10 Cl2 O9 109.73(19)
O9 Cl2 O12 109.51(18)
O9 Cl2 O11 112.01(19)
O18A Cl4A O17A 109.1(4)
O18A Cl4A O20A 107.5(4)
O18A Cl4A O19A 108.9(4)
O20A Cl4A O17A 110.7(4)
O20A Cl4A O19A 111.7(4)
O19A Cl4A O17A 108.9(4)
O19 Cl4 O18 108.2(4)
O19 Cl4 O20 107.6(4)
O20 Cl4 O18 112.3(4)
O17 Cl4 O19 107.4(4)
O17 Cl4 O18 115.9(4)
O17 Cl4 O20 105.0(4)
N8 N2 Mn2 117.07(14)
C14 N2 Mn2 122.23(16)
C14 N2 N8 120.52(19)
N14 N18 C32 116.45(18)
N20 N11 Mn1 116.84(14)
C39 N11 Mn1 121.53(16)
C39 N11 N20 121.2(2)
N18 N14 Mn1 116.78(14)
C34 N14 Mn1 122.21(15)
C34 N14 N18 120.50(19)
N11 N20 C26 117.06(19)
C26 N12 Mn1 115.90(15)
C26 N12 C24 115.3(2)
C24 N12 Mn1 128.56(16)
O3 N3 Mn2 128.19(15)
C15 N3 Mn2 118.40(16)
C15 N3 O3 112.82(19)
C32 N17 C30 115.6(2)
C32 N13 Mn1 116.76(15)
C32 N13 C28 116.1(2)
C28 N13 Mn1 126.35(16)
C12 N6 Mn2 116.92(17)
C12 N6 C8 116.1(2)
C8 N6 Mn2 126.78(16)
N2 N8 C6 117.52(19)
O1 N15 Mn1 127.36(15)
C38 N15 Mn1 117.09(16)
C38 N15 O1 112.48(19)
C6 N7 C2 115.6(2)
O4 N4 Mn2 129.15(15)
C18 N4 Mn2 117.84(17)
C18 N4 O4 112.3(2)
N10 N5 Mn2 116.04(15)
C19 N5 Mn2 121.61(17)
C19 N5 N10 122.1(2)
O2 N16 Mn1 124.17(16)
C35 N16 Mn1 117.46(16)
C35 N16 O2 113.5(2)
C6 N1 Mn2 114.98(15)
C6 N1 C4 115.0(2)
C4 N1 Mn2 129.77(18)
C12 N9 C10 115.5(2)
N5 N10 C12 116.9(2)
C26 N19 C22 115.8(2)
N2 C14 C13 124.3(2)
N2 C14 C15 114.3(2)
C15 C14 C13 121.4(2)
N17 C32 N18 115.2(2)
N17 C32 N13 127.6(2)
N13 C32 N18 117.2(2)
N14 C34 C35 113.4(2)
N14 C34 C33 124.8(2)
C33 C34 C35 121.8(2)
N7 C6 N8 113.8(2)
N7 C6 N1 128.1(2)
N1 C6 N8 118.1(2)
N5 C19 C18 114.3(2)
N5 C19 C20 125.5(2)
C20 C19 C18 120.2(2)
N6 C12 N10 117.2(2)
N9 C12 N6 127.2(2)
N9 C12 N10 115.6(2)
N15 C38 C39 115.0(2)
N15 C38 C37 123.5(2)
C39 C38 C37 121.5(2)
N16 C35 C34 114.5(2)
N16 C35 C36 125.9(2)
C34 C35 C36 119.6(2)
N12 C26 N20 117.9(2)
N19 C26 N20 114.3(2)
N19 C26 N12 127.7(2)
N4 C18 C19 115.4(2)
N4 C18 C17 123.9(2)
C17 C18 C19 120.7(2)
C8 C9 C10 118.5(2)
N13 C28 C29 120.6(2)
N13 C28 C27 116.8(2)
C29 C28 C27 122.6(2)
N11 C39 C38 114.2(2)
N11 C39 C40 124.9(2)
C38 C39 C40 120.8(2)
C28 C29 C30 118.7(2)
N17 C30 C29 121.4(2)
N17 C30 C31 116.5(2)
C29 C30 C31 122.0(2)
N12 C24 C23 121.1(2)
N12 C24 C25 117.2(2)
C23 C24 C25 121.7(2)
N6 C8 C9 120.7(2)
N6 C8 C7 116.5(2)
C9 C8 C7 122.8(2)
N3 C15 C14 115.2(2)
N3 C15 C16 123.8(2)
C14 C15 C16 121.0(2)
C2 C3 C4 119.1(2)
N9 C10 C9 122.0(2)
N9 C10 C11 117.7(2)
C9 C10 C11 120.3(3)
C24 C23 C22 118.2(2)
N7 C2 C3 121.2(2)
N7 C2 C1 116.6(2)
C3 C2 C1 122.2(2)
N1 C4 C3 120.8(3)
N1 C4 C5 118.1(3)
C3 C4 C5 121.1(3)
N19 C22 C23 121.8(2)
N19 C22 C21 116.5(3)
C23 C22 C21 121.7(3)

loop_
_geom_bond_atom_site_label_1
_geom_bond_atom_site_label_2
_geom_bond_distance
Mn1 N11 2.210(2)
Mn1 N14 2.219(2)
Mn1 N12 2.241(2)
Mn1 N13 2.238(2)
Mn1 N15 2.295(2)
Mn1 N16 2.304(2)
Mn2 N2 2.215(2)
Mn2 N3 2.304(2)
Mn2 N6 2.206(2)
Mn2 N4 2.297(2)
Mn2 N5 2.216(2)
Mn2 N1 2.286(2)
Cl1 O5 1.451(2)
Cl1 O7 1.437(2)
Cl1 O8 1.411(2)
Cl1 O6 1.422(2)
Cl3 O15 1.4525(19)
Cl3 O16 1.440(2)
Cl3 O13 1.425(2)
Cl3 O14 1.420(2)
Cl2 O12 1.448(2)
Cl2 O10 1.421(2)
Cl2 O11 1.456(3)
Cl2 O9 1.431(3)
Cl4A O18A 1.385(7)
Cl4A O17A 1.434(4)
Cl4A O20A 1.406(5)
Cl4A O19A 1.422(7)
Cl4 O19 1.427(7)
Cl4 O18 1.479(6)
Cl4 O20 1.468(5)
Cl4 O17 1.426(6)
O4 N4 1.405(3)
O3 N3 1.389(3)
O1 N15 1.389(3)
O2 N16 1.394(3)
N2 N8 1.360(3)
N2 C14 1.288(3)
N18 N14 1.360(3)
N18 C32 1.372(3)
N11 N20 1.358(3)
N11 C39 1.289(3)
N14 C34 1.292(3)
N20 C26 1.372(3)
N12 C26 1.343(3)
N12 C24 1.361(3)
N3 C15 1.289(3)
N17 C32 1.336(3)
N17 C30 1.342(3)
N13 C32 1.339(3)
N13 C28 1.358(3)
N6 C12 1.346(3)
N6 C8 1.360(3)
N8 C6 1.380(3)
N15 C38 1.287(3)
N7 C6 1.334(3)
N7 C2 1.341(3)
N4 C18 1.290(3)
N5 N10 1.361(3)
N5 C19 1.286(3)
N16 C35 1.287(3)
N1 C6 1.336(3)
N1 C4 1.356(3)
N9 C12 1.335(3)
N9 C10 1.339(4)
N10 C12 1.369(3)
N19 C26 1.329(3)
N19 C22 1.335(3)
C14 C13 1.494(3)
C14 C15 1.486(3)
C34 C35 1.485(3)
C34 C33 1.480(3)
C19 C18 1.493(3)
C19 C20 1.489(3)
C38 C39 1.482(3)
C38 C37 1.492(3)
C35 C36 1.496(3)
C18 C17 1.483(4)
C9 C8 1.371(3)
C9 C10 1.394(4)
C28 C29 1.374(3)
C28 C27 1.490(3)
C39 C40 1.496(3)
C29 C30 1.397(4)
C30 C31 1.498(3)
C24 C23 1.374(3)
C24 C25 1.489(3)
C8 C7 1.492(3)
C15 C16 1.490(3)
C3 C2 1.373(4)
C3 C4 1.382(4)
C10 C11 1.503(4)
C23 C22 1.391(4)
C2 C1 1.495(4)
C4 C5 1.491(4)
C22 C21 1.492(4)
